data_4088082
loop_
_publ_author_name
'Bienfait, Andr\'e M.'
'Wolf, Benjamin M.'
'T\"ornroos, Karl W.'
'Anwander, Reiner'

_publ_section_title
;
 Ln(II)/Pb(II)--Ln(III)/Pb(0) Redox Approach toward Rare-Earth-Metal
 Half-Sandwich Complexes
;
_journal_issue 24
_journal_name_full Organometallics
_journal_page_first 5734
_journal_paper_doi 10.1021/acs.organomet.5b00837
_journal_volume 34
_journal_year 2015
_chemical_formula_moiety 'C48 H84 Al2 Sm2, 4(C7 H8)'
_chemical_formula_sum 'C76 H116 Al2 Sm2'
_chemical_formula_weight 1384.34
_space_group_crystal_system triclinic
_space_group_IT_number 2
_space_group_name_Hall '-P 1'
_space_group_name_H-M_alt 'P -1'
_atom_sites_solution_hydrogens mixed
_audit_creation_method SHELXL-2014/7
_cell_angle_alpha 106.392(2)
_cell_angle_beta 100.659(2)
_cell_angle_gamma 111.773(2)
_cell_formula_units_Z 1
_cell_length_a 11.1956(15)
_cell_length_b 12.6663(16)
_cell_length_c 15.014(3)
_cell_measurement_reflns_used 9940
_cell_measurement_temperature 103(2)
_cell_measurement_theta_max 28.76
_cell_measurement_theta_min 2.53
_cell_volume 1793.8(5)
_computing_cell_refinement 'Bruker SAINT'
_computing_data_collection 'Bruker APEX2'
_computing_data_reduction 'Bruker SAINT'
_computing_molecular_graphics 'Bruker SHELXTL'
_computing_publication_material 'Bruker SHELXTL'
_computing_structure_refinement 'SHELXL-2014/7 (Sheldrick, 2014)'
_computing_structure_solution 'SHELXS-97 (Sheldrick 2008)'
_diffrn_ambient_temperature 103(2)
_diffrn_measured_fraction_theta_full 0.996
_diffrn_measured_fraction_theta_max 0.987
_diffrn_measurement_device_type 'Bruker APEX-II CCD'
_diffrn_measurement_method '\w scans'
_diffrn_radiation_type MoK\a
_diffrn_radiation_wavelength 0.71073
_diffrn_reflns_av_R_equivalents 0.0438
_diffrn_reflns_av_unetI/netI 0.0407
_diffrn_reflns_Laue_measured_fraction_full 0.996
_diffrn_reflns_Laue_measured_fraction_max 0.987
_diffrn_reflns_limit_h_max 15
_diffrn_reflns_limit_h_min -15
_diffrn_reflns_limit_k_max 17
_diffrn_reflns_limit_k_min -17
_diffrn_reflns_limit_l_max 20
_diffrn_reflns_limit_l_min -20
_diffrn_reflns_number 27211
_diffrn_reflns_point_group_measured_fraction_full 0.996
_diffrn_reflns_point_group_measured_fraction_max 0.987
_diffrn_reflns_theta_full 25.242
_diffrn_reflns_theta_max 28.818
_diffrn_reflns_theta_min 1.875
_diffrn_source 'Rotating anode'
_exptl_absorpt_coefficient_mu 1.684
_exptl_absorpt_correction_type multi-scan
_exptl_absorpt_process_details SADABS-2014/3
_exptl_crystal_colour orange/yellow
_exptl_crystal_density_diffrn 1.281
_exptl_crystal_description 'melted block'
_exptl_crystal_F_000 722
_exptl_crystal_size_max 0.897
_exptl_crystal_size_mid 0.566
_exptl_crystal_size_min 0.296
_exptl_transmission_factor_max 0.4315
_exptl_transmission_factor_min 0.2273
_refine_diff_density_max 4.646
_refine_diff_density_min -1.648
_refine_diff_density_rms 0.151
_refine_ls_extinction_method none
_refine_ls_goodness_of_fit_ref 1.196
_refine_ls_hydrogen_treatment mixed
_refine_ls_matrix_type full
_refine_ls_number_parameters 391
_refine_ls_number_reflns 9265
_refine_ls_number_restraints 12
_refine_ls_restrained_S_all 1.195
_refine_ls_R_factor_all 0.0518
_refine_ls_R_factor_gt 0.0500
_refine_ls_shift/su_max 0.000
_refine_ls_shift/su_mean 0.000
_refine_ls_structure_factor_coef Fsqd
_refine_ls_weighting_details 'w=1/[\s^2^(Fo^2^)+(0.0354P)^2^+8.9798P] where P=(Fo^2^+2Fc^2^)/3'
_refine_ls_weighting_scheme calc
_refine_ls_wR_factor_gt 0.1264
_refine_ls_wR_factor_ref 0.1277
_reflns_Friedel_coverage 0.000
_reflns_number_gt 8855
_reflns_number_total 9265
_reflns_threshold_expression 'I > 2\s(I)'
_cod_data_source_file om5b00837_si_002.cif
_cod_data_source_block Compound7a
_cod_database_code 4088082
_shelx_shelxl_version_number 2014/7
_shelx_space_group_comment
;
The symmetry employed for this shelxl refinement is uniquely defined
by the following loop, which should always be used as a source of
symmetry information in preference to the above space-group names.
They are only intended as comments.
;
_shelx_estimated_absorpt_t_min 0.313
_shelx_estimated_absorpt_t_max 0.636

loop_
_space_group_symop_operation_xyz
'x, y, z'
'-x, -y, -z'

loop_
_atom_site_label
_atom_site_type_symbol
_atom_site_fract_x
_atom_site_fract_y
_atom_site_fract_z
_atom_site_U_iso_or_equiv
_atom_site_adp_type
_atom_site_occupancy
_atom_site_site_symmetry_order
_atom_site_calc_flag
_atom_site_refinement_flags_posn
_atom_site_refinement_flags_adp
Sm1 Sm 0.23199(2) 0.20731(2) 0.34026(2) 0.01979(7) Uani 1 1 d . .
Al1 Al 0.28280(12) 0.60622(11) 0.52047(10) 0.0214(2) Uani 1 1 d . .
C1 C 0.2515(4) 0.4336(4) 0.4414(3) 0.0232(8) Uani 1 1 d D .
H1A H 0.310(4) 0.443(5) 0.401(3) 0.035 Uiso 1 1 d D U
H1B H 0.157(2) 0.390(5) 0.403(3) 0.035 Uiso 1 1 d D U
H1C H 0.277(4) 0.399(5) 0.488(3) 0.035 Uiso 1 1 d D U
C2 C 0.2368(5) 0.6820(4) 0.4284(4) 0.0322(10) Uani 1 1 d . .
H2A H 0.2564 0.7670 0.4658 0.048 Uiso 1 1 calc R U
H2B H 0.1400 0.6347 0.3896 0.048 Uiso 1 1 calc R U
H2C H 0.2914 0.6818 0.3843 0.048 Uiso 1 1 calc R U
C3 C 0.1856(5) 0.6039(5) 0.6183(4) 0.0388(12) Uani 1 1 d . .
H3A H 0.0883 0.5496 0.5846 0.058 Uiso 1 1 calc R U
H3B H 0.1992 0.6874 0.6539 0.058 Uiso 1 1 calc R U
H3C H 0.2214 0.5734 0.6648 0.058 Uiso 1 1 calc R U
C4 C 0.4883(4) 0.6885(4) 0.5880(3) 0.0247(8) Uani 1 1 d D .
H4A H 0.507(6) 0.640(4) 0.625(3) 0.037 Uiso 1 1 d D U
H4B H 0.523(6) 0.774(2) 0.633(3) 0.037 Uiso 1 1 d D U
H4C H 0.532(5) 0.684(4) 0.537(3) 0.037 Uiso 1 1 d D U
C5 C 0.2443(5) 0.1754(4) 0.5121(4) 0.0271(9) Uani 1 1 d . .
C6 C 0.2636(5) 0.0798(4) 0.4511(3) 0.0254(8) Uani 1 1 d . .
C7 C 0.1400(5) -0.0018(4) 0.3730(4) 0.0288(9) Uani 1 1 d . .
C8 C 0.0445(5) 0.0448(5) 0.3864(4) 0.0339(11) Uani 1 1 d . .
C9 C 0.1088(5) 0.1541(5) 0.4717(4) 0.0332(10) Uani 1 1 d . .
C10 C 0.0379(8) 0.2244(7) 0.5166(7) 0.060(2) Uani 1 1 d . .
H10A H -0.0151 0.2390 0.4658 0.090 Uiso 1 1 calc R U
H10B H 0.1056 0.3034 0.5682 0.090 Uiso 1 1 calc R U
H10C H -0.0231 0.1764 0.5449 0.090 Uiso 1 1 calc R U
C11 C -0.1077(5) -0.0207(6) 0.3303(6) 0.0509(17) Uani 1 1 d . .
H11A H -0.1328 0.0325 0.3027 0.076 Uiso 1 1 calc R U
H11B H -0.1585 -0.0389 0.3750 0.076 Uiso 1 1 calc R U
H11C H -0.1295 -0.0976 0.2770 0.076 Uiso 1 1 calc R U
C12 C 0.1157(7) -0.1219(5) 0.2982(4) 0.0440(14) Uani 1 1 d . .
H12A H 0.1873 -0.1073 0.2676 0.066 Uiso 1 1 calc R U
H12B H 0.0270 -0.1577 0.2477 0.066 Uiso 1 1 calc R U
H12C H 0.1170 -0.1789 0.3305 0.066 Uiso 1 1 calc R U
C13 C 0.3864(5) 0.0571(5) 0.4704(4) 0.0377(11) Uani 1 1 d . .
H13A H 0.3997 0.0222 0.4081 0.057 Uiso 1 1 calc R U
H13B H 0.3730 -0.0009 0.5036 0.057 Uiso 1 1 calc R U
H13C H 0.4668 0.1350 0.5123 0.057 Uiso 1 1 calc R U
C14 C 0.3456(6) 0.2742(5) 0.6092(4) 0.0397(12) Uani 1 1 d . .
H14A H 0.4381 0.2954 0.6067 0.060 Uiso 1 1 calc R U
H14B H 0.3342 0.2437 0.6617 0.060 Uiso 1 1 calc R U
H14C H 0.3301 0.3475 0.6221 0.060 Uiso 1 1 calc R U
C15 C 0.0726(5) 0.0943(4) 0.1508(3) 0.0267(9) Uani 1 1 d . .
C16 C 0.0935(6) 0.2192(5) 0.1800(4) 0.0324(10) Uani 1 1 d . .
C17 C 0.2299(7) 0.2933(5) 0.1938(4) 0.0431(14) Uani 1 1 d . .
C18 C 0.2951(6) 0.2177(6) 0.1749(4) 0.0426(13) Uani 1 1 d . .
C19 C 0.1995(5) 0.0953(5) 0.1491(3) 0.0324(10) Uani 1 1 d . .
C20 C 0.2228(7) -0.0168(7) 0.1116(4) 0.0523(17) Uani 1 1 d . .
H20A H 0.3059 -0.0055 0.1568 0.078 Uiso 1 1 calc R U
H20B H 0.2325 -0.0278 0.0465 0.078 Uiso 1 1 calc R U
H20C H 0.1452 -0.0897 0.1071 0.078 Uiso 1 1 calc R U
C21 C 0.4388(7) 0.2556(10) 0.1697(5) 0.081(3) Uani 1 1 d . .
H21A H 0.4753 0.2035 0.1899 0.122 Uiso 1 1 calc R U
H21B H 0.4968 0.3419 0.2136 0.122 Uiso 1 1 calc R U
H21C H 0.4368 0.2456 0.1022 0.122 Uiso 1 1 calc R U
C22 C 0.2953(11) 0.4299(6) 0.2152(5) 0.080(3) Uani 1 1 d . .
H22A H 0.3855 0.4697 0.2648 0.119 Uiso 1 1 calc R U
H22B H 0.2383 0.4660 0.2399 0.119 Uiso 1 1 calc R U
H22C H 0.3043 0.4425 0.1549 0.119 Uiso 1 1 calc R U
C23 C -0.0155(8) 0.2606(7) 0.1843(5) 0.0562(18) Uani 1 1 d . .
H23A H -0.0816 0.2099 0.2081 0.084 Uiso 1 1 calc R U
H23B H -0.0618 0.2518 0.1186 0.084 Uiso 1 1 calc R U
H23C H 0.0255 0.3471 0.2291 0.084 Uiso 1 1 calc R U
C24 C -0.0610(5) -0.0178(5) 0.1127(4) 0.0410(12) Uani 1 1 d . .
H24A H -0.1278 0.0040 0.1366 0.061 Uiso 1 1 calc R U
H24B H -0.0505 -0.0800 0.1357 0.061 Uiso 1 1 calc R U
H24C H -0.0925 -0.0512 0.0408 0.061 Uiso 1 1 calc R U
C25 C 0.7605(10) 0.5619(7) 0.1590(7) 0.073(3) Uani 1 1 d . .
H25A H 0.6958 0.5403 0.1917 0.088 Uiso 1 1 calc R U
C26 C 0.7459(8) 0.6233(7) 0.0992(7) 0.071(3) Uani 1 1 d . .
C27 C 0.8444(9) 0.6510(6) 0.0504(5) 0.062(2) Uani 1 1 d . .
H27A H 0.8396 0.6932 0.0077 0.074 Uiso 1 1 calc R U
C28 C 0.9457(8) 0.6163(6) 0.0656(5) 0.0561(18) Uani 1 1 d . .
H28A H 1.0112 0.6345 0.0330 0.067 Uiso 1 1 calc R U
C29 C 0.9541(8) 0.5574(6) 0.1256(5) 0.0538(16) Uani 1 1 d . .
H29A H 1.0255 0.5341 0.1347 0.065 Uiso 1 1 calc R U
C30 C 0.8643(11) 0.5305(8) 0.1732(6) 0.069(2) Uani 1 1 d . .
H30A H 0.8728 0.4898 0.2165 0.082 Uiso 1 1 calc R U
C31 C 0.6349(11) 0.6638(10) 0.0835(11) 0.152(8) Uani 1 1 d . .
H31A H 0.6454 0.7060 0.0377 0.229 Uiso 1 1 calc R U
H31B H 0.5458 0.5916 0.0561 0.229 Uiso 1 1 calc R U
H31C H 0.6416 0.7202 0.1464 0.229 Uiso 1 1 calc R U
C32 C 0.5439(12) 0.9462(14) 0.0966(11) 0.118(5) Uani 1 1 d . .
H32A H 0.5694 0.9645 0.0438 0.142 Uiso 1 1 calc R U
C33 C 0.4458(12) 0.8300(12) 0.0702(7) 0.086(3) Uani 1 1 d . .
H33A H 0.3997 0.7709 0.0048 0.103 Uiso 1 1 calc R U
C34 C 0.4220(9) 0.8094(8) 0.1566(8) 0.085(3) Uani 1 1 d . .
C35 C 0.4935(11) 0.9027(10) 0.2458(6) 0.094(4) Uani 1 1 d . .
H35A H 0.4770 0.8838 0.3006 0.113 Uiso 1 1 calc R U
C36 C 0.5863(11) 1.0203(12) 0.2667(11) 0.104(4) Uani 1 1 d . .
H36A H 0.6292 1.0820 0.3312 0.125 Uiso 1 1 calc R U
C37 C 0.6116(10) 1.0406(13) 0.1855(12) 0.117(5) Uani 1 1 d . .
H37A H 0.6751 1.1191 0.1914 0.140 Uiso 1 1 calc R U
C38 C 0.3332(12) 0.6985(12) 0.1439(14) 0.142(7) Uani 1 1 d . .
H38A H 0.2940 0.6464 0.0737 0.213 Uiso 1 1 calc R U
H38B H 0.3788 0.6623 0.1789 0.213 Uiso 1 1 calc R U
H38C H 0.2606 0.7046 0.1696 0.213 Uiso 1 1 calc R U

loop_
_atom_site_aniso_label
_atom_site_aniso_U_11
_atom_site_aniso_U_22
_atom_site_aniso_U_33
_atom_site_aniso_U_23
_atom_site_aniso_U_13
_atom_site_aniso_U_12
Sm1 0.01502(10) 0.01279(10) 0.02882(12) 0.00537(8) 0.00520(8) 0.00631(7)
Al1 0.0164(5) 0.0140(5) 0.0327(7) 0.0060(5) 0.0077(5) 0.0079(4)
C1 0.0223(19) 0.0176(18) 0.031(2) 0.0091(16) 0.0085(16) 0.0101(16)
C2 0.026(2) 0.022(2) 0.049(3) 0.014(2) 0.007(2) 0.0137(18)
C3 0.026(2) 0.037(3) 0.043(3) 0.006(2) 0.016(2) 0.008(2)
C4 0.0180(18) 0.0199(19) 0.035(2) 0.0088(17) 0.0063(16) 0.0092(15)
C5 0.028(2) 0.0179(19) 0.035(2) 0.0124(17) 0.0112(18) 0.0072(17)
C6 0.026(2) 0.0180(19) 0.030(2) 0.0082(16) 0.0039(17) 0.0108(16)
C7 0.026(2) 0.0135(18) 0.039(2) 0.0120(17) 0.0024(18) 0.0035(16)
C8 0.0167(19) 0.028(2) 0.056(3) 0.026(2) 0.0075(19) 0.0043(17)
C9 0.030(2) 0.026(2) 0.060(3) 0.026(2) 0.026(2) 0.0160(19)
C10 0.064(4) 0.059(4) 0.112(6) 0.057(4) 0.069(5) 0.046(4)
C11 0.022(2) 0.052(4) 0.079(4) 0.046(3) 0.011(3) 0.004(2)
C12 0.060(4) 0.019(2) 0.038(3) 0.009(2) 0.001(2) 0.012(2)
C13 0.032(2) 0.031(3) 0.053(3) 0.017(2) 0.006(2) 0.020(2)
C14 0.052(3) 0.021(2) 0.034(3) 0.0064(19) 0.013(2) 0.006(2)
C15 0.026(2) 0.023(2) 0.026(2) 0.0051(16) 0.0024(16) 0.0122(17)
C16 0.043(3) 0.032(2) 0.027(2) 0.0105(18) 0.0076(19) 0.024(2)
C17 0.061(4) 0.024(2) 0.024(2) 0.0051(18) 0.008(2) 0.004(2)
C18 0.030(2) 0.046(3) 0.026(2) 0.000(2) 0.0090(19) 0.000(2)
C19 0.028(2) 0.034(3) 0.027(2) 0.0001(18) 0.0021(17) 0.017(2)
C20 0.058(4) 0.064(4) 0.038(3) 0.001(3) 0.006(3) 0.049(4)
C21 0.039(3) 0.111(7) 0.039(3) -0.001(4) 0.019(3) -0.004(4)
C22 0.135(8) 0.027(3) 0.030(3) 0.009(2) 0.012(4) -0.003(4)
C23 0.075(5) 0.058(4) 0.045(3) 0.009(3) 0.005(3) 0.054(4)
C24 0.029(2) 0.036(3) 0.042(3) 0.013(2) 0.000(2) 0.007(2)
C25 0.088(6) 0.043(4) 0.093(6) 0.014(4) 0.058(5) 0.030(4)
C26 0.049(4) 0.039(4) 0.080(5) -0.018(3) -0.022(4) 0.025(3)
C27 0.097(6) 0.028(3) 0.033(3) -0.002(2) -0.004(3) 0.023(3)
C28 0.072(5) 0.038(3) 0.045(3) 0.002(3) 0.030(3) 0.017(3)
C29 0.066(4) 0.049(4) 0.047(3) 0.006(3) 0.014(3) 0.038(3)
C30 0.120(7) 0.069(5) 0.057(4) 0.035(4) 0.047(5) 0.066(5)
C31 0.079(7) 0.083(7) 0.188(13) -0.064(8) -0.060(8) 0.061(6)
C32 0.083(7) 0.128(11) 0.141(11) 0.002(9) 0.029(7) 0.084(8)
C33 0.111(8) 0.111(8) 0.068(5) 0.019(5) 0.030(5) 0.092(8)
C34 0.062(5) 0.047(4) 0.121(8) -0.005(5) -0.006(5) 0.043(4)
C35 0.096(7) 0.110(8) 0.064(5) -0.018(5) -0.020(4) 0.094(7)
C36 0.070(6) 0.105(9) 0.128(10) 0.003(8) 0.022(7) 0.065(7)
C37 0.050(5) 0.106(9) 0.170(13) 0.004(9) 0.031(7) 0.049(6)
C38 0.061(6) 0.085(8) 0.26(2) 0.042(11) 0.037(9) 0.036(6)

loop_
_atom_type_symbol
_atom_type_description
_atom_type_scat_dispersion_real
_atom_type_scat_dispersion_imag
_atom_type_scat_source
C C 0.0033 0.0016 'International Tables Vol C Tables 4.2.6.8 and 6.1.1.4'
H H 0.0000 0.0000 'International Tables Vol C Tables 4.2.6.8 and 6.1.1.4'
Al Al 0.0645 0.0514 'International Tables Vol C Tables 4.2.6.8 and 6.1.1.4'
Sm Sm -0.1638 3.4418 'International Tables Vol C Tables 4.2.6.8 and 6.1.1.4'

loop_
_geom_angle_atom_site_label_1
_geom_angle_atom_site_label_2
_geom_angle_atom_site_label_3
_geom_angle
_geom_angle_site_symmetry_1
_geom_angle_site_symmetry_3
C16 Sm1 C7 119.81(15) . .
C16 Sm1 C6 150.40(15) . .
C7 Sm1 C6 30.62(13) . .
C16 Sm1 C15 30.85(14) . .
C7 Sm1 C15 92.96(14) . .
C6 Sm1 C15 121.87(14) . .
C16 Sm1 C8 105.66(16) . .
C7 Sm1 C8 30.58(15) . .
C6 Sm1 C8 50.26(14) . .
C15 Sm1 C8 90.03(16) . .
C16 Sm1 C19 50.36(15) . .
C7 Sm1 C19 95.04(16) . .
C6 Sm1 C19 114.25(15) . .
C15 Sm1 C19 30.52(14) . .
C8 Sm1 C19 107.11(17) . .
C16 Sm1 C9 119.80(16) . .
C7 Sm1 C9 50.42(15) . .
C6 Sm1 C9 50.19(14) . .
C15 Sm1 C9 115.91(16) . .
C8 Sm1 C9 30.32(17) . .
C19 Sm1 C9 137.31(17) . .
C16 Sm1 C5 150.08(16) . .
C7 Sm1 C5 50.38(14) . .
C6 Sm1 C5 30.33(13) . .
C15 Sm1 C5 139.63(14) . .
C8 Sm1 C5 50.08(15) . .
C19 Sm1 C5 143.79(15) . .
C9 Sm1 C5 30.33(15) . .
C16 Sm1 C17 30.08(18) . .
C7 Sm1 C17 142.14(15) . .
C6 Sm1 C17 162.09(18) . .
C15 Sm1 C17 50.08(15) . .
C8 Sm1 C17 135.60(17) . .
C19 Sm1 C17 49.70(17) . .
C9 Sm1 C17 145.67(19) . .
C5 Sm1 C17 166.51(15) . .
C16 Sm1 C18 49.79(18) . .
C7 Sm1 C18 122.71(18) . .
C6 Sm1 C18 132.28(18) . .
C15 Sm1 C18 49.93(15) . .
C8 Sm1 C18 136.74(17) . .
C19 Sm1 C18 29.98(16) . .
C9 Sm1 C18 165.78(17) . .
C5 Sm1 C18 159.32(18) . .
C17 Sm1 C18 29.9(2) . .
C16 Sm1 C1 86.19(14) . .
C7 Sm1 C1 130.18(15) . .
C6 Sm1 C1 114.78(13) . .
C15 Sm1 C1 116.27(13) . .
C8 Sm1 C1 105.90(15) . .
C19 Sm1 C1 130.88(15) . .
C9 Sm1 C1 80.02(14) . .
C5 Sm1 C1 85.22(13) . .
C17 Sm1 C1 81.35(15) . .
C18 Sm1 C1 106.68(17) . .
C16 Sm1 C4 123.74(16) . 2_666
C7 Sm1 C4 106.22(14) . 2_666
C6 Sm1 C4 79.82(14) . 2_666
C15 Sm1 C4 127.39(14) . 2_666
C8 Sm1 C4 129.67(14) . 2_666
C19 Sm1 C4 98.03(14) . 2_666
C9 Sm1 C4 113.94(15) . 2_666
C5 Sm1 C4 84.48(14) . 2_666
C17 Sm1 C4 93.76(17) . 2_666
C18 Sm1 C4 79.29(15) . 2_666
C1 Sm1 C4 87.69(13) . 2_666
C16 Sm1 H1A 80.0(9) . .
C7 Sm1 H1A 149.3(6) . .
C6 Sm1 H1A 126.8(9) . .
C15 Sm1 H1A 110.6(9) . .
C8 Sm1 H1A 126.5(4) . .
C19 Sm1 H1A 115.3(7) . .
C9 Sm1 H1A 100.2(5) . .
C5 Sm1 H1A 100.3(7) . .
C17 Sm1 H1A 66.4(8) . .
C18 Sm1 H1A 87.9(6) . .
C1 Sm1 H1A 20.7(4) . .
C4 Sm1 H1A 75.4(8) 2_666 .
C16 Sm1 H1C 106.4(5) . .
C7 Sm1 H1C 113.3(6) . .
C6 Sm1 H1C 94.2(4) . .
C15 Sm1 H1C 135.3(6) . .
C8 Sm1 H1C 95.2(9) . .
C19 Sm1 H1C 151.0(5) . .
C9 Sm1 H1C 65.9(8) . .
C5 Sm1 H1C 65.2(5) . .
C17 Sm1 H1C 101.3(5) . .
C18 Sm1 H1C 123.8(7) . .
C1 Sm1 H1C 20.8(4) . .
C4 Sm1 H1C 80.7(9) 2_666 .
H1A Sm1 H1C 36.1(6) . .
C3 Al1 C2 115.0(2) . .
C3 Al1 C1 110.8(2) . .
C2 Al1 C1 108.9(2) . .
C3 Al1 C4 110.9(2) . .
C2 Al1 C4 110.0(2) . .
C1 Al1 C4 100.31(18) . .
Al1 C1 Sm1 175.3(2) . .
Al1 C1 H1A 106(3) . .
Sm1 C1 H1A 71(3) . .
Al1 C1 H1B 106(3) . .
Sm1 C1 H1B 79(3) . .
H1A C1 H1B 112(3) . .
Al1 C1 H1C 108(3) . .
Sm1 C1 H1C 70(3) . .
H1A C1 H1C 111(2) . .
H1B C1 H1C 113(3) . .
Al1 C2 H2A 109.5 . .
Al1 C2 H2B 109.5 . .
H2A C2 H2B 109.5 . .
Al1 C2 H2C 109.5 . .
H2A C2 H2C 109.5 . .
H2B C2 H2C 109.5 . .
Al1 C3 H3A 109.5 . .
Al1 C3 H3B 109.5 . .
H3A C3 H3B 109.5 . .
Al1 C3 H3C 109.5 . .
H3A C3 H3C 109.5 . .
H3B C3 H3C 109.5 . .
Al1 C4 Sm1 174.0(2) . 2_666
Al1 C4 H4A 107(3) . .
Sm1 C4 H4A 76(3) 2_666 .
Al1 C4 H4B 113(3) . .
Sm1 C4 H4B 71(3) 2_666 .
H4A C4 H4B 109(2) . .
Al1 C4 H4C 108(3) . .
Sm1 C4 H4C 66(3) 2_666 .
H4A C4 H4C 109(2) . .
H4B C4 H4C 110(3) . .
C6 C5 C9 108.0(4) . .
C6 C5 C14 125.5(5) . .
C9 C5 C14 126.2(5) . .
C6 C5 Sm1 74.1(3) . .
C9 C5 Sm1 74.7(3) . .
C14 C5 Sm1 122.4(3) . .
C5 C6 C7 108.4(4) . .
C5 C6 C13 126.7(4) . .
C7 C6 C13 124.5(4) . .
C5 C6 Sm1 75.6(3) . .
C7 C6 Sm1 74.6(2) . .
C13 C6 Sm1 121.7(3) . .
C8 C7 C6 107.3(4) . .
C8 C7 C12 128.1(5) . .
C6 C7 C12 124.3(5) . .
C8 C7 Sm1 75.0(3) . .
C6 C7 Sm1 74.8(2) . .
C12 C7 Sm1 121.2(4) . .
C9 C8 C7 108.4(4) . .
C9 C8 C11 124.2(5) . .
C7 C8 C11 126.6(5) . .
C9 C8 Sm1 75.3(3) . .
C7 C8 Sm1 74.4(3) . .
C11 C8 Sm1 124.3(3) . .
C8 C9 C5 107.9(4) . .
C8 C9 C10 124.7(5) . .
C5 C9 C10 127.0(6) . .
C8 C9 Sm1 74.4(3) . .
C5 C9 Sm1 75.0(3) . .
C10 C9 Sm1 122.4(3) . .
C9 C10 H10A 109.5 . .
C9 C10 H10B 109.5 . .
H10A C10 H10B 109.5 . .
C9 C10 H10C 109.5 . .
H10A C10 H10C 109.5 . .
H10B C10 H10C 109.5 . .
C8 C11 H11A 109.5 . .
C8 C11 H11B 109.5 . .
H11A C11 H11B 109.5 . .
C8 C11 H11C 109.5 . .
H11A C11 H11C 109.5 . .
H11B C11 H11C 109.5 . .
C7 C12 H12A 109.5 . .
C7 C12 H12B 109.5 . .
H12A C12 H12B 109.5 . .
C7 C12 H12C 109.5 . .
H12A C12 H12C 109.5 . .
H12B C12 H12C 109.5 . .
C6 C13 H13A 109.5 . .
C6 C13 H13B 109.5 . .
H13A C13 H13B 109.5 . .
C6 C13 H13C 109.5 . .
H13A C13 H13C 109.5 . .
H13B C13 H13C 109.5 . .
C5 C14 H14A 109.5 . .
C5 C14 H14B 109.5 . .
H14A C14 H14B 109.5 . .
C5 C14 H14C 109.5 . .
H14A C14 H14C 109.5 . .
H14B C14 H14C 109.5 . .
C19 C15 C16 107.1(4) . .
C19 C15 C24 125.7(5) . .
C16 C15 C24 126.5(5) . .
C19 C15 Sm1 75.2(3) . .
C16 C15 Sm1 74.3(3) . .
C24 C15 Sm1 124.0(3) . .
C17 C16 C15 107.8(5) . .
C17 C16 C23 126.4(6) . .
C15 C16 C23 125.4(5) . .
C17 C16 Sm1 76.1(3) . .
C15 C16 Sm1 74.9(3) . .
C23 C16 Sm1 120.0(4) . .
C16 C17 C18 108.6(5) . .
C16 C17 C22 126.7(7) . .
C18 C17 C22 124.5(7) . .
C16 C17 Sm1 73.8(3) . .
C18 C17 Sm1 75.5(3) . .
C22 C17 Sm1 121.6(4) . .
C17 C18 C19 108.3(5) . .
C17 C18 C21 127.1(7) . .
C19 C18 C21 124.2(7) . .
C17 C18 Sm1 74.6(3) . .
C19 C18 Sm1 74.1(3) . .
C21 C18 Sm1 123.3(4) . .
C18 C19 C15 108.2(5) . .
C18 C19 C20 125.5(5) . .
C15 C19 C20 125.8(5) . .
C18 C19 Sm1 75.9(3) . .
C15 C19 Sm1 74.3(3) . .
C20 C19 Sm1 122.7(4) . .
C19 C20 H20A 109.5 . .
C19 C20 H20B 109.5 . .
H20A C20 H20B 109.5 . .
C19 C20 H20C 109.5 . .
H20A C20 H20C 109.5 . .
H20B C20 H20C 109.5 . .
C18 C21 H21A 109.5 . .
C18 C21 H21B 109.5 . .
H21A C21 H21B 109.5 . .
C18 C21 H21C 109.5 . .
H21A C21 H21C 109.5 . .
H21B C21 H21C 109.5 . .
C17 C22 H22A 109.5 . .
C17 C22 H22B 109.5 . .
H22A C22 H22B 109.5 . .
C17 C22 H22C 109.5 . .
H22A C22 H22C 109.5 . .
H22B C22 H22C 109.5 . .
C16 C23 H23A 109.5 . .
C16 C23 H23B 109.5 . .
H23A C23 H23B 109.5 . .
C16 C23 H23C 109.5 . .
H23A C23 H23C 109.5 . .
H23B C23 H23C 109.5 . .
C15 C24 H24A 109.5 . .
C15 C24 H24B 109.5 . .
H24A C24 H24B 109.5 . .
C15 C24 H24C 109.5 . .
H24A C24 H24C 109.5 . .
H24B C24 H24C 109.5 . .
C30 C25 C26 122.4(8) . .
C30 C25 H25A 118.8 . .
C26 C25 H25A 118.8 . .
C25 C26 C27 116.2(7) . .
C25 C26 C31 124.4(12) . .
C27 C26 C31 119.3(11) . .
C28 C27 C26 119.5(7) . .
C28 C27 H27A 120.3 . .
C26 C27 H27A 120.3 . .
C29 C28 C27 121.0(7) . .
C29 C28 H28A 119.5 . .
C27 C28 H28A 119.5 . .
C28 C29 C30 121.4(7) . .
C28 C29 H29A 119.3 . .
C30 C29 H29A 119.3 . .
C29 C30 C25 119.4(7) . .
C29 C30 H30A 120.3 . .
C25 C30 H30A 120.3 . .
C26 C31 H31A 109.5 . .
C26 C31 H31B 109.5 . .
H31A C31 H31B 109.5 . .
C26 C31 H31C 109.5 . .
H31A C31 H31C 109.5 . .
H31B C31 H31C 109.5 . .
C37 C32 C33 131.0(16) . .
C37 C32 H32A 114.5 . .
C33 C32 H32A 114.5 . .
C32 C33 C34 109.8(11) . .
C32 C33 H33A 125.1 . .
C34 C33 H33A 125.1 . .
C38 C34 C35 123.6(15) . .
C38 C34 C33 117.4(12) . .
C35 C34 C33 119.0(11) . .
C34 C35 C36 128.2(13) . .
C34 C35 H35A 115.9 . .
C36 C35 H35A 115.9 . .
C35 C36 C37 113.5(12) . .
C35 C36 H36A 123.3 . .
C37 C36 H36A 123.3 . .
C32 C37 C36 118.4(15) . .
C32 C37 H37A 120.8 . .
C36 C37 H37A 120.8 . .
C34 C38 H38A 109.5 . .
C34 C38 H38B 109.5 . .
H38A C38 H38B 109.5 . .
C34 C38 H38C 109.5 . .
H38A C38 H38C 109.5 . .
H38B C38 H38C 109.5 . .

loop_
_geom_bond_atom_site_label_1
_geom_bond_atom_site_label_2
_geom_bond_distance
_geom_bond_site_symmetry_2
Sm1 C16 2.686(5) .
Sm1 C7 2.686(4) .
Sm1 C6 2.689(4) .
Sm1 C15 2.693(4) .
Sm1 C8 2.695(5) .
Sm1 C19 2.704(5) .
Sm1 C9 2.705(5) .
Sm1 C5 2.708(5) .
Sm1 C17 2.716(5) .
Sm1 C18 2.728(5) .
Sm1 C1 2.743(4) .
Sm1 C4 2.755(4) 2_666
Sm1 H1A 2.59(6) .
Sm1 H1C 2.59(6) .
Al1 C3 1.984(5) .
Al1 C2 1.988(5) .
Al1 C1 2.031(4) .
Al1 C4 2.042(4) .
C1 H1A 0.968(18) .
C1 H1B 0.959(18) .
C1 H1C 0.973(18) .
C2 H2A 0.9800 .
C2 H2B 0.9800 .
C2 H2C 0.9800 .
C3 H3A 0.9800 .
C3 H3B 0.9800 .
C3 H3C 0.9800 .
C4 Sm1 2.755(4) 2_666
C4 H4A 0.981(18) .
C4 H4B 0.977(18) .
C4 H4C 0.979(18) .
C5 C6 1.412(6) .
C5 C9 1.416(7) .
C5 C14 1.511(7) .
C6 C7 1.419(6) .
C6 C13 1.500(6) .
C7 C8 1.419(7) .
C7 C12 1.505(7) .
C8 C9 1.412(8) .
C8 C11 1.526(7) .
C9 C10 1.503(7) .
C10 H10A 0.9800 .
C10 H10B 0.9800 .
C10 H10C 0.9800 .
C11 H11A 0.9800 .
C11 H11B 0.9800 .
C11 H11C 0.9800 .
C12 H12A 0.9800 .
C12 H12B 0.9800 .
C12 H12C 0.9800 .
C13 H13A 0.9800 .
C13 H13B 0.9800 .
C13 H13C 0.9800 .
C14 H14A 0.9800 .
C14 H14B 0.9800 .
C14 H14C 0.9800 .
C15 C19 1.421(6) .
C15 C16 1.431(6) .
C15 C24 1.494(7) .
C16 C17 1.402(8) .
C16 C23 1.502(8) .
C17 C18 1.405(9) .
C17 C22 1.514(8) .
C18 C19 1.405(8) .
C18 C21 1.524(9) .
C19 C20 1.510(7) .
C20 H20A 0.9800 .
C20 H20B 0.9800 .
C20 H20C 0.9800 .
C21 H21A 0.9800 .
C21 H21B 0.9800 .
C21 H21C 0.9800 .
C22 H22A 0.9800 .
C22 H22B 0.9800 .
C22 H22C 0.9800 .
C23 H23A 0.9800 .
C23 H23B 0.9800 .
C23 H23C 0.9800 .
C24 H24A 0.9800 .
C24 H24B 0.9800 .
C24 H24C 0.9800 .
C25 C30 1.361(12) .
C25 C26 1.368(13) .
C25 H25A 0.9500 .
C26 C27 1.426(13) .
C26 C31 1.515(11) .
C27 C28 1.364(12) .
C27 H27A 0.9500 .
C28 C29 1.332(10) .
C28 H28A 0.9500 .
C29 C30 1.337(11) .
C29 H29A 0.9500 .
C30 H30A 0.9500 .
C31 H31A 0.9800 .
C31 H31B 0.9800 .
C31 H31C 0.9800 .
C32 C37 1.356(17) .
C32 C33 1.356(18) .
C32 H32A 0.9500 .
C33 C34 1.445(16) .
C33 H33A 0.9500 .
C34 C38 1.319(15) .
C34 C35 1.356(12) .
C35 C36 1.365(17) .
C35 H35A 0.9500 .
C36 C37 1.37(2) .
C36 H36A 0.9500 .
C37 H37A 0.9500 .
C38 H38A 0.9800 .
C38 H38B 0.9800 .
C38 H38C 0.9800 .

loop_
_geom_torsion_atom_site_label_1
_geom_torsion_atom_site_label_2
_geom_torsion_atom_site_label_3
_geom_torsion_atom_site_label_4
_geom_torsion
C9 C5 C6 C7 -0.4(5)
C14 C5 C6 C7 173.2(4)
Sm1 C5 C6 C7 -68.0(3)
C9 C5 C6 C13 -173.3(5)
C14 C5 C6 C13 0.3(8)
Sm1 C5 C6 C13 119.1(5)
C9 C5 C6 Sm1 67.6(3)
C14 C5 C6 Sm1 -118.8(4)
C5 C6 C7 C8 0.1(5)
C13 C6 C7 C8 173.2(5)
Sm1 C6 C7 C8 -68.6(3)
C5 C6 C7 C12 -173.7(5)
C13 C6 C7 C12 -0.6(8)
Sm1 C6 C7 C12 117.6(5)
C5 C6 C7 Sm1 68.7(3)
C13 C6 C7 Sm1 -118.2(5)
C6 C7 C8 C9 0.2(5)
C12 C7 C8 C9 173.7(5)
Sm1 C7 C8 C9 -68.2(3)
C6 C7 C8 C11 -170.2(5)
C12 C7 C8 C11 3.3(9)
Sm1 C7 C8 C11 121.4(5)
C6 C7 C8 Sm1 68.4(3)
C12 C7 C8 Sm1 -118.1(5)
C7 C8 C9 C5 -0.5(5)
C11 C8 C9 C5 170.2(5)
Sm1 C8 C9 C5 -68.1(3)
C7 C8 C9 C10 -173.5(5)
C11 C8 C9 C10 -2.8(8)
Sm1 C8 C9 C10 118.9(5)
C7 C8 C9 Sm1 67.6(3)
C11 C8 C9 Sm1 -121.7(5)
C6 C5 C9 C8 0.6(5)
C14 C5 C9 C8 -173.0(4)
Sm1 C5 C9 C8 67.7(3)
C6 C5 C9 C10 173.4(5)
C14 C5 C9 C10 -0.2(8)
Sm1 C5 C9 C10 -119.5(5)
C6 C5 C9 Sm1 -67.2(3)
C14 C5 C9 Sm1 119.3(5)
C19 C15 C16 C17 1.0(5)
C24 C15 C16 C17 -169.4(5)
Sm1 C15 C16 C17 69.7(3)
C19 C15 C16 C23 175.1(5)
C24 C15 C16 C23 4.7(8)
Sm1 C15 C16 C23 -116.3(5)
C19 C15 C16 Sm1 -68.6(3)
C24 C15 C16 Sm1 121.0(5)
C15 C16 C17 C18 -0.6(6)
C23 C16 C17 C18 -174.7(5)
Sm1 C16 C17 C18 68.1(4)
C15 C16 C17 C22 173.6(5)
C23 C16 C17 C22 -0.4(9)
Sm1 C16 C17 C22 -117.6(5)
C15 C16 C17 Sm1 -68.8(3)
C23 C16 C17 Sm1 117.2(5)
C16 C17 C18 C19 0.0(6)
C22 C17 C18 C19 -174.4(5)
Sm1 C17 C18 C19 67.0(4)
C16 C17 C18 C21 172.7(6)
C22 C17 C18 C21 -1.7(9)
Sm1 C17 C18 C21 -120.3(6)
C16 C17 C18 Sm1 -67.0(4)
C22 C17 C18 Sm1 118.6(5)
C17 C18 C19 C15 0.6(6)
C21 C18 C19 C15 -172.3(6)
Sm1 C18 C19 C15 67.9(4)
C17 C18 C19 C20 172.3(5)
C21 C18 C19 C20 -0.7(9)
Sm1 C18 C19 C20 -120.4(5)
C17 C18 C19 Sm1 -67.3(4)
C21 C18 C19 Sm1 119.7(6)
C16 C15 C19 C18 -1.0(6)
C24 C15 C19 C18 169.5(5)
Sm1 C15 C19 C18 -69.1(4)
C16 C15 C19 C20 -172.6(5)
C24 C15 C19 C20 -2.1(8)
Sm1 C15 C19 C20 119.3(6)
C16 C15 C19 Sm1 68.0(3)
C24 C15 C19 Sm1 -121.5(5)
C30 C25 C26 C27 1.2(12)
C30 C25 C26 C31 -178.0(8)
C25 C26 C27 C28 -0.3(10)
C31 C26 C27 C28 179.0(6)
C26 C27 C28 C29 -0.2(10)
C27 C28 C29 C30 -0.2(11)
C28 C29 C30 C25 1.1(13)
C26 C25 C30 C29 -1.7(13)
C37 C32 C33 C34 -4.2(15)
C32 C33 C34 C38 -177.2(9)
C32 C33 C34 C35 1.2(11)
C38 C34 C35 C36 -179.3(9)
C33 C34 C35 C36 2.4(12)
C34 C35 C36 C37 -3.2(13)
C33 C32 C37 C36 3.4(17)
C35 C36 C37 C32 0.5(13)
